data_8100833
loop_
_publ_author_name
'Tinant, Bernard'
'Declercq, Jean-Paul'
'C\'er\'esiat, Marcel'
'Marchand-Brynaert, Jacqueline'

_publ_section_title
;
Crystal structure of (2S,7R)-N-benzhydryl-2-(1'-hydroxyethyl)-6-phenyl-
5,6-dehydromorpholin-3-one, C~25~H~23~NO~3~
;
_journal_issue 1
_journal_name_full 'Zeitschrift f\"ur Kristallographie - New Crystal Structures'
_journal_page_first 51
_journal_page_last 52
_journal_paper_doi 10.1524/ncrs.2001.216.14.51
_journal_volume 216
_journal_year 2001
_chemical_formula_sum 'C25 H23 N O3'
_chemical_formula_weight 385.44
_space_group_IT_number 19
_symmetry_cell_setting orthorhombic
_symmetry_space_group_name_Hall 'P 2ac 2ab'
_symmetry_space_group_name_H-M 'P 21 21 21'
_cell_angle_alpha 90.00
_cell_angle_beta 90.00
_cell_angle_gamma 90.00
_cell_formula_units_Z 4
_cell_length_a 8.804(3)
_cell_length_b 11.005(4)
_cell_length_c 21.222(8)
_cell_measurement_temperature 293(2)
_cell_volume 2056.2(13)
_diffrn_ambient_temperature 293(2)
_exptl_crystal_density_diffrn 1.245
_cod_database_code 8100833

loop_
_symmetry_equiv_pos_as_xyz
'x, y, z'
'-x+1/2, -y, z+1/2'
'x+1/2, -y+1/2, -z'
'-x, y+1/2, -z+1/2'

loop_
_atom_site_aniso_label
_atom_site_aniso_U_11
_atom_site_aniso_U_22
_atom_site_aniso_U_33
_atom_site_aniso_U_23
_atom_site_aniso_U_13
_atom_site_aniso_U_12
O1 0.081(2) 0.092(2) 0.077(2) 0.025(2) 0.019(2) 0.026(2)
C2 0.072(3) 0.065(3) 0.065(3) -0.008(2) 0.005(2) 0.007(2)
C3 0.062(3) 0.053(2) 0.065(3) 0.000(2) -0.001(2) 0.002(2)
N4 0.060(2) 0.062(2) 0.057(2) 0.007(2) 0.008(2) 0.008(2)
C5 0.064(3) 0.075(3) 0.059(3) 0.010(2) 0.007(2) 0.014(2)
C6 0.059(3) 0.063(2) 0.060(3) -0.003(2) -0.002(2) 0.008(2)
C7 0.072(3) 0.084(3) 0.083(3) 0.004(3) 0.016(3) 0.009(3)
O8 0.076(3) 0.150(4) 0.108(3) 0.009(3) 0.004(2) -0.009(3)
C9 0.101(4) 0.136(5) 0.090(4) 0.007(3) 0.031(3) 0.039(4)
O10 0.079(2) 0.073(2) 0.070(2) 0.001(2) 0.003(2) 0.017(2)
C11 0.059(3) 0.067(2) 0.056(2) 0.009(2) 0.008(2) 0.006(2)
C12 0.061(2) 0.059(2) 0.050(2) 0.002(2) 0.002(2) 0.000(2)
C13 0.066(3) 0.064(2) 0.069(3) -0.004(2) 0.003(2) 0.000(2)
C14 0.061(3) 0.091(3) 0.073(3) -0.004(3) 0.000(2) 0.002(3)
C15 0.067(3) 0.111(4) 0.074(3) -0.009(3) 0.001(3) -0.017(3)
C16 0.089(4) 0.091(4) 0.083(3) -0.004(3) 0.010(3) -0.030(3)
C17 0.090(4) 0.062(2) 0.064(3) 0.002(2) 0.009(3) -0.002(2)
C18 0.057(3) 0.079(3) 0.056(2) 0.007(2) 0.002(2) 0.001(2)
C19 0.096(4) 0.134(4) 0.063(3) 0.009(3) -0.004(3) -0.035(4)
C20 0.124(6) 0.172(6) 0.069(3) -0.012(4) -0.009(4) -0.062(6)
C21 0.080(4) 0.120(4) 0.092(4) -0.020(3) -0.019(3) -0.015(4)
C22 0.071(3) 0.084(3) 0.093(4) 0.005(3) -0.004(3) -0.005(3)
C23 0.077(3) 0.074(3) 0.070(3) 0.008(2) 0.004(3) 0.002(3)
C24 0.067(3) 0.067(2) 0.052(2) -0.002(2) -0.002(2) 0.007(2)
C25 0.085(3) 0.082(3) 0.059(3) 0.009(2) 0.000(3) 0.006(3)
C26 0.102(4) 0.099(3) 0.064(3) 0.017(3) -0.001(3) 0.001(3)
C27 0.113(5) 0.106(4) 0.070(3) 0.014(3) -0.015(3) 0.024(4)
C28 0.089(4) 0.137(5) 0.077(3) 0.019(3) 0.003(3) 0.039(4)
C29 0.080(4) 0.116(4) 0.066(3) 0.014(3) 0.001(3) 0.023(3)

loop_
_atom_site_label
_atom_site_type_symbol
_atom_site_fract_x
_atom_site_fract_y
_atom_site_fract_z
_atom_site_U_iso_or_equiv
_atom_site_thermal_displace_type
_atom_site_occupancy
_atom_site_calc_flag
_atom_site_refinement_flags
_atom_site_disorder_group
O1 O 0.1513(4) 0.3552(3) 0.12236(15) 0.0833(10) Uani 1 d . .
C2 C 0.1875(6) 0.2351(4) 0.1452(2) 0.0672(12) Uani 1 d . .
C3 C 0.1449(5) 0.2211(4) 0.2141(2) 0.0601(11) Uani 1 d . .
N4 N 0.0232(4) 0.2871(3) 0.23401(15) 0.0600(9) Uani 1 d . .
C5 C -0.0541(6) 0.3646(4) 0.1907(2) 0.0658(12) Uani 1 d . .
C6 C 0.0066(5) 0.3950(3) 0.1361(2) 0.0610(11) Uani 1 d . .
C7 C 0.3555(6) 0.2151(5) 0.1331(2) 0.0798(14) Uani 1 d . .
O8 O 0.4494(5) 0.2905(5) 0.1699(2) 0.1114(14) Uani 1 d . .
C9 C 0.3965(7) 0.2364(6) 0.0651(3) 0.109(2) Uani 1 d . .
H9A H 0.5034(7) 0.2229(6) 0.0593(3) 0.107(4) Uiso 1 calc R .
H9B H 0.3720(7) 0.3185(6) 0.0537(3) 0.107(4) Uiso 1 calc R .
H9C H 0.3404(7) 0.1812(6) 0.0389(3) 0.107(4) Uiso 1 calc R .
O10 O 0.2166(4) 0.1529(3) 0.24917(14) 0.0739(9) Uani 1 d . .
C11 C -0.0172(5) 0.2840(4) 0.3019(2) 0.0606(11) Uani 1 d . .
C12 C -0.1883(5) 0.2727(3) 0.3121(2) 0.0566(10) Uani 1 d . .
C13 C -0.2836(5) 0.3729(4) 0.3106(2) 0.0663(12) Uani 1 d . .
H13 H -0.2434(5) 0.4499(4) 0.3034(2) 0.107(4) Uiso 1 calc R .
C14 C -0.4398(5) 0.3589(5) 0.3199(2) 0.0751(13) Uani 1 d . .
H14 H -0.5030(5) 0.4265(5) 0.3185(2) 0.107(4) Uiso 1 calc R .
C15 C -0.5001(6) 0.2467(5) 0.3310(2) 0.0841(15) Uani 1 d . .
H15 H -0.6042(6) 0.2381(5) 0.3370(2) 0.107(4) Uiso 1 calc R .
C16 C -0.4082(7) 0.1469(5) 0.3334(3) 0.088(2) Uani 1 d . .
H16 H -0.4495(7) 0.0706(5) 0.3412(3) 0.107(4) Uiso 1 calc R .
C17 C -0.2519(6) 0.1599(4) 0.3242(2) 0.0720(13) Uani 1 d . .
H17 H -0.1896(6) 0.0918(4) 0.3263(2) 0.107(4) Uiso 1 calc R .
C18 C 0.0535(5) 0.3895(4) 0.3378(2) 0.0642(11) Uani 1 d . .
C19 C 0.0315(7) 0.3985(6) 0.4021(2) 0.098(2) Uani 1 d . .
H19 H -0.0282(7) 0.3406(6) 0.4222(2) 0.107(4) Uiso 1 calc R .
C20 C 0.0953(8) 0.4908(7) 0.4376(3) 0.122(3) Uani 1 d . .
H20 H 0.0779(8) 0.4942(7) 0.4808(3) 0.107(4) Uiso 1 calc R .
C21 C 0.1831(7) 0.5761(6) 0.4096(3) 0.097(2) Uani 1 d . .
H21 H 0.2255(7) 0.6382(6) 0.4335(3) 0.107(4) Uiso 1 calc R .
C22 C 0.2098(6) 0.5710(4) 0.3459(3) 0.0825(14) Uani 1 d . .
H22 H 0.2700(6) 0.6295(4) 0.3265(3) 0.107(4) Uiso 1 calc R .
C23 C 0.1450(6) 0.4765(4) 0.3103(2) 0.0739(13) Uani 1 d . .
H23 H 0.1641(6) 0.4725(4) 0.2673(2) 0.107(4) Uiso 1 calc R .
C24 C -0.0550(5) 0.4775(4) 0.0882(2) 0.0620(11) Uani 1 d . .
C25 C 0.0373(6) 0.5178(4) 0.0396(2) 0.0753(13) Uani 1 d . .
H25 H 0.1376(6) 0.4915(4) 0.0376(2) 0.107(4) Uiso 1 calc R .
C26 C -0.0174(7) 0.5969(5) -0.0062(2) 0.088(2) Uani 1 d . .
H26 H 0.0457(7) 0.6223(5) -0.0388(2) 0.107(4) Uiso 1 calc R .
C27 C -0.1651(7) 0.6377(6) -0.0031(2) 0.096(2) Uani 1 d . .
H27 H -0.2022(7) 0.6914(6) -0.0333(2) 0.107(4) Uiso 1 calc R .
C28 C -0.2568(7) 0.5983(6) 0.0448(2) 0.101(2) Uani 1 d . .
H28 H -0.3567(7) 0.6253(6) 0.0468(2) 0.107(4) Uiso 1 calc R .
C29 C -0.2038(6) 0.5189(5) 0.0903(2) 0.087(2) Uani 1 d . .
H29 H -0.2681(6) 0.4931(5) 0.1224(2) 0.107(4) Uiso 1 calc R .
H2 H 0.1309(65) 0.1854(48) 0.1230(27) 0.107(4) Uiso 1 d . .
H5 H -0.1592(69) 0.3920(46) 0.2029(25) 0.107(4) Uiso 1 d . .
H7 H 0.3663(64) 0.1235(47) 0.1452(25) 0.107(4) Uiso 1 d . .
H8 H 0.3747(74) 0.3466(52) 0.1754(28) 0.107(4) Uiso 1 d . .
H11 H 0.0348(63) 0.2048(50) 0.3151(25) 0.107(4) Uiso 1 d . .

loop_
_geom_bond_atom_site_label_1
_geom_bond_atom_site_label_2
_geom_bond_distance
_geom_bond_site_symmetry_2
_geom_bond_publ_flag
O1 C6 1.379(5) . yes
O1 C2 1.443(5) . yes
C2 C7 1.517(7) . yes
C2 C3 1.517(6) . yes
C2 H2 0.88(5) . ?
C3 O10 1.233(5) . yes
C3 N4 1.361(5) . yes
N4 C5 1.426(5) . yes
N4 C11 1.485(5) . yes
C5 C6 1.320(6) . yes
C5 H5 1.01(6) . ?
C6 C24 1.466(6) . yes
C7 O8 1.408(7) . yes
C7 C9 1.506(7) . yes
C7 H7 1.05(5) . ?
O8 H8 0.91(6) . ?
C9 H9A 0.96 . ?
C9 H9B 0.96 . ?
C9 H9C 0.96 . ?
C11 C18 1.522(6) . yes
C11 C12 1.527(6) . yes
C11 H11 1.02(5) . ?
C12 C13 1.387(6) . yes
C12 C17 1.386(6) . yes
C13 C14 1.398(7) . yes
C13 H13 0.93 . ?
C14 C15 1.365(7) . yes
C14 H14 0.93 . ?
C15 C16 1.364(8) . yes
C15 H15 0.93 . ?
C16 C17 1.397(8) . yes
C16 H16 0.93 . ?
C17 H17 0.93 . ?
C18 C23 1.380(6) . yes
C18 C19 1.382(7) . yes
C19 C20 1.383(8) . yes
C19 H19 0.93 . ?
C20 C21 1.354(8) . yes
C20 H20 0.93 . ?
C21 C22 1.373(7) . yes
C21 H21 0.93 . ?
C22 C23 1.406(7) . yes
C22 H22 0.93 . ?
C23 H23 0.93 . ?
C24 C25 1.387(6) . yes
C24 C29 1.387(7) . yes
C25 C26 1.390(6) . yes
C25 H25 0.93 . ?
C26 C27 1.377(8) . yes
C26 H26 0.93 . ?
C27 C28 1.369(8) . yes
C27 H27 0.93 . ?
C28 C29 1.384(7) . yes
C28 H28 0.93 . ?
C29 H29 0.93 . ?

loop_
_cod_related_entry_id
_cod_related_entry_database
_cod_related_entry_code
1 ChemSpider 9615411
